data_7125847
loop_
_publ_author_name
'Lavaud, Lucien'
'Azarias, Clo\'e'
'Canard, Gabriel'
'Pascal, Simon'
'Galiana, Joachim'
'Giorgi, Michel'
'Chen, Zhongrui'
'Jacquemin, Denis'
'Siri, Olivier'

_publ_section_title
;
 Fused bis-azacalixphyrin that reaches NIR-II absorptions.
;
_journal_issue 6
_journal_name_full 'Chemical communications (Cambridge, England)'
_journal_page_first 896
_journal_page_last 899
_journal_paper_doi 10.1039/c9cc09021e
_journal_volume 56
_journal_year 2020
_chemical_formula_moiety 'C30 H14 F4 N12 O16, 4(C2 H6 O S), C H3 O0.3 S0.3, C H3 O0.7 S0.7'
_chemical_formula_sum 'C40 H44 F4 N12 O21 S5'
_chemical_formula_weight 1265.17
_space_group_crystal_system triclinic
_space_group_IT_number 2
_space_group_name_Hall '-P 1'
_space_group_name_H-M_alt 'P -1'
_atom_sites_solution_hydrogens geom
_audit_creation_date 2018-12-19
_audit_creation_method
;
Olex2 1.2
(compiled 2018.05.29 svn.r3510 for OlexSys, GUI svn.r5506)
;
_audit_update_record
;
2019-03-25 deposited with the CCDC.	2019-12-06 downloaded from the CCDC.
;
_cell_angle_alpha 81.9569(7)
_cell_angle_beta 83.7579(7)
_cell_angle_gamma 84.127(2)
_cell_formula_units_Z 2
_cell_length_a 12.8294(2)
_cell_length_b 12.9628(2)
_cell_length_c 17.3033(5)
_cell_measurement_reflns_used 32846
_cell_measurement_temperature 293(2)
_cell_measurement_theta_max 28.77
_cell_measurement_theta_min 2.39
_cell_measurement_wavelength 0.71073
_cell_volume 2821.31(10)
_computing_molecular_graphics 'Olex2 (Dolomanov et al., 2009)'
_computing_publication_material 'Olex2 (Dolomanov et al., 2009)'
_computing_structure_refinement 'ShelXL (Sheldrick, 2015)'
_computing_structure_solution 'SHELXS-97 (Sheldrick, 1990)'
_diffrn_ambient_temperature 293(2)
_diffrn_measured_fraction_theta_full 0.992
_diffrn_measured_fraction_theta_max 0.933
_diffrn_measurement_device_type KappaCCD
_diffrn_measurement_method 'Omega + Phi scan'
_diffrn_radiation_type MoK\a
_diffrn_radiation_wavelength 0.71073
_diffrn_reflns_av_R_equivalents 0.054
_diffrn_reflns_av_unetI/netI 0.0469
_diffrn_reflns_Laue_measured_fraction_full 0.992
_diffrn_reflns_Laue_measured_fraction_max 0.933
_diffrn_reflns_limit_h_max 16
_diffrn_reflns_limit_h_min 0
_diffrn_reflns_limit_k_max 17
_diffrn_reflns_limit_k_min -17
_diffrn_reflns_limit_l_max 23
_diffrn_reflns_limit_l_min 0
_diffrn_reflns_number 13720
_diffrn_reflns_point_group_measured_fraction_full 0.992
_diffrn_reflns_point_group_measured_fraction_max 0.933
_diffrn_reflns_theta_full 25.242
_diffrn_reflns_theta_max 28.772
_diffrn_reflns_theta_min 2.388
_exptl_absorpt_coefficient_mu 0.303
_exptl_absorpt_correction_type none
_exptl_crystal_colour yellow
_exptl_crystal_colour_primary yellow
_exptl_crystal_density_diffrn 1.489
_exptl_crystal_density_method 'not measured'
_exptl_crystal_description prism
_exptl_crystal_F_000 1304
_exptl_crystal_recrystallization_method 'Re-crystallisation from solvent: DMSO, Et2O'
_exptl_crystal_size_max 0.35
_exptl_crystal_size_mid 0.35
_exptl_crystal_size_min 0.35
_refine_diff_density_max 0.681
_refine_diff_density_min -0.881
_refine_diff_density_rms 0.056
_refine_ls_extinction_method none
_refine_ls_goodness_of_fit_ref 1.026
_refine_ls_hydrogen_treatment constr
_refine_ls_matrix_type full
_refine_ls_number_parameters 796
_refine_ls_number_reflns 13720
_refine_ls_number_restraints 102
_refine_ls_restrained_S_all 1.074
_refine_ls_R_factor_all 0.1416
_refine_ls_R_factor_gt 0.0891
_refine_ls_shift/su_max 0.000
_refine_ls_shift/su_mean 0.000
_refine_ls_structure_factor_coef Fsqd
_refine_ls_weighting_details 'w=1/[\s^2^(Fo^2^)+(0.1250P)^2^+2.3717P] where P=(Fo^2^+2Fc^2^)/3'
_refine_ls_weighting_scheme calc
_refine_ls_wR_factor_gt 0.2328
_refine_ls_wR_factor_ref 0.2752
_reflns_Friedel_coverage 0.000
_reflns_number_gt 8142
_reflns_number_total 13720
_reflns_threshold_expression 'I > 2\s(I)'
_cod_data_source_file c9cc09021e2.cif
_cod_data_source_block zc2x29
_cod_database_code 7125847
_shelx_shelxl_version_number 2016/4
_shelx_space_group_comment
;
The symmetry employed for this shelxl refinement is uniquely defined
by the following loop, which should always be used as a source of
symmetry information in preference to the above space-group names.
They are only intended as comments.
;
_olex2_refinement_description
;
1. Fixed Uiso
 At 1.2 times of:
  All C(H) groups, All N(H) groups
 At 1.5 times of:
  All C(H,H,H) groups, All C(H,H,H,H,H,H) groups
2. Shared sites
{C31A, C31B}
{C32A, C32B}
{C33A, C33B}
{C34A, C34B}
{C35A, C35B}
{C36A, C36B}
{C39A, C39B}
{C40A, C40B}
3. Uiso/Uaniso restraints and constraints
S2A \\sim C34A \\sim S2B \\sim C34B: within 1.7A with sigma of 0.01 and sigma
for terminal atoms of 0.02
S1A \\sim C32A \\sim S1B \\sim C32B: within 1.7A with sigma of 0.01 and sigma
for terminal atoms of 0.02
S4A \\sim C38A \\sim S4B \\sim C38B: within 1.7A with sigma of 0.005 and sigma
for terminal atoms of 0.01
S4A \\sim S4B \\sim C37: within 1.7A with sigma of 0.005 and sigma for terminal
atoms of 0.01
Uanis(C31A) = Uanis(C31B)
Uanis(C32A) = Uanis(C32B)
Uanis(C33A) = Uanis(C33B)
Uanis(C34A) = Uanis(C34B)
Uanis(C35A) = Uanis(C35B)
Uanis(C36A) = Uanis(C36B)
Uanis(C39A) = Uanis(C39B)
Uanis(C40A) = Uanis(C40B)
Uanis(C38A) = Uanis(C38B)
4. Others
 Fixed Sof: S1A(0.5) C31A(0.5) H31A(0.5) H31B(0.5) H31C(0.5) C32A(0.5)
 H32A(0.5) H32B(0.5) H32C(0.5) S1B(0.5) C31B(0.5) H31D(0.5) H31E(0.5) H31F(0.5)
 C32B(0.5) H32D(0.5) H32E(0.5) H32F(0.5) S2A(0.5) C33A(0.5) H33A(0.5) H33B(0.5)
 H33C(0.5) C34A(0.5) H34A(0.5) H34B(0.5) H34C(0.5) S2B(0.5) C33B(0.5) H33D(0.5)
 H33E(0.5) H33F(0.5) C34B(0.5) H34D(0.5) H34E(0.5) H34F(0.5) S3A(0.5) C35A(0.5)
 H35A(0.5) H35B(0.5) H35C(0.5) C36A(0.5) H36A(0.5) H36B(0.5) H36C(0.5) S3B(0.5)
 C35B(0.5) H35D(0.5) H35E(0.5) H35F(0.5) C36B(0.5) H36D(0.5) H36E(0.5)
 H36F(0.5) S4A(0.3) C38B(0.7) H38A(0.7) H38B(0.7) H38C(0.7) S4B(0.7) S5A(0.3)
 C39A(0.5) H39A(0.5) H39B(0.5) H39C(0.5) C40A(0.5) H40A(0.5) H40B(0.5)
 H40C(0.5) O21A(0.3) S5B(0.7) C39B(0.5) H39D(0.5) H39E(0.5) H39F(0.5) C40B(0.5)
 H40D(0.5) H40E(0.5) H40F(0.5) O21B(0.7) C38A(0.3) H38D(0.3) H38E(0.3)
 H38F(0.3) H37A(0.3) H37B(0.3) H37C(0.3) H37D(0.7) H37E(0.7) H37F(0.7)
5.a Aromatic/amide H refined with riding coordinates:
 C1(H1), C4(H4), C9(H9), C12(H12), C15(H15), C18(H18), C20(H20), C23(H23),
 C27(H27), C30(H30), N1(H1A), N2(H2), N3(H3), N4(H4A)
5.b Idealised Me refined with riding coordinates:
 C31A(H31A,H31B,H31C), C32A(H32A,H32B,H32C), C31B(H31D,H31E,H31F), C32B(H32D,
 H32E,H32F), C33A(H33A,H33B,H33C), C34A(H34A,H34B,H34C), C33B(H33D,H33E,H33F),
 C34B(H34D,H34E,H34F), C35A(H35A,H35B,H35C), C36A(H36A,H36B,H36C), C35B(H35D,
 H35E,H35F), C36B(H36D,H36E,H36F), C38B(H38A,H38B,H38C), C39A(H39A,H39B,H39C),
 C40A(H40A,H40B,H40C), C39B(H39D,H39E,H39F), C40B(H40D,H40E,H40F), C38A(H38D,
 H38E,H38F), C37(H37A,H37B,H37C), C37(H37D,H37E,H37F)
;
_olex2_submission_special_instructions 'No special instructions were received'

loop_
_space_group_symop_operation_xyz
'x, y, z'
'-x, -y, -z'

loop_
_atom_site_label
_atom_site_type_symbol
_atom_site_fract_x
_atom_site_fract_y
_atom_site_fract_z
_atom_site_U_iso_or_equiv
_atom_site_adp_type
_atom_site_occupancy
_atom_site_site_symmetry_order
_atom_site_calc_flag
_atom_site_refinement_flags_posn
_atom_site_refinement_flags_adp
_atom_site_refinement_flags_occupancy
_atom_site_disorder_assembly
_atom_site_disorder_group
C1 C 0.2686(2) 0.1383(2) 0.32951(18) 0.0489(7) Uani 1 1 d . . . . .
H1 H 0.263995 0.094604 0.376974 0.059 Uiso 1 1 calc R . . . .
C2 C 0.3657(2) 0.1486(2) 0.28756(18) 0.0473(7) Uani 1 1 d . . . . .
C3 C 0.3721(2) 0.2122(2) 0.21523(18) 0.0481(7) Uani 1 1 d . . . . .
C4 C 0.2808(2) 0.2621(2) 0.18656(18) 0.0488(7) Uani 1 1 d . . . . .
H4 H 0.284384 0.301356 0.137221 0.059 Uiso 1 1 calc R . . . .
C5 C 0.1837(2) 0.2542(2) 0.23053(17) 0.0445(6) Uani 1 1 d . . . . .
C6 C 0.1783(2) 0.1916(2) 0.30227(17) 0.0444(6) Uani 1 1 d . . . . .
C7 C 0.4988(2) 0.1106(2) 0.38067(18) 0.0472(7) Uani 1 1 d . . . . .
C8 C 0.5882(2) 0.0514(2) 0.41142(19) 0.0482(7) Uani 1 1 d . . . . .
C9 C 0.6243(2) 0.0707(2) 0.47924(19) 0.0515(7) Uani 1 1 d . . . . .
H9 H 0.683713 0.031349 0.497149 0.062 Uiso 1 1 calc R . . . .
C10 C 0.5744(2) 0.1469(2) 0.52126(19) 0.0529(7) Uani 1 1 d . . . . .
C11 C 0.4876(3) 0.2071(2) 0.4907(2) 0.0549(7) Uani 1 1 d . . . . .
C12 C 0.4518(2) 0.1904(2) 0.42311(19) 0.0518(7) Uani 1 1 d . . . . .
H12 H 0.394587 0.232936 0.404433 0.062 Uiso 1 1 calc R . . . .
C13 C 0.5116(2) 0.3076(3) 0.13825(18) 0.0543(8) Uani 1 1 d . . . . .
C14 C 0.6012(3) 0.3108(3) 0.0819(2) 0.0651(9) Uani 1 1 d . . . . .
C15 C 0.6374(3) 0.4051(4) 0.0474(2) 0.0742(12) Uani 1 1 d . . . . .
H15 H 0.695252 0.405047 0.010021 0.089 Uiso 1 1 calc R . . . .
C16 C 0.5901(3) 0.4976(4) 0.0671(2) 0.0688(11) Uani 1 1 d . . . . .
C17 C 0.5044(3) 0.4956(3) 0.1243(2) 0.0671(9) Uani 1 1 d . . . . .
C18 C 0.4671(3) 0.4040(3) 0.1590(2) 0.0618(9) Uani 1 1 d . . . . .
H18 H 0.410558 0.405693 0.197414 0.074 Uiso 1 1 calc R . . . .
C19 C 0.0772(2) 0.4088(3) 0.17520(17) 0.0494(7) Uani 1 1 d . . . . .
C20 C 0.1464(3) 0.4778(3) 0.1911(2) 0.0550(7) Uani 1 1 d . . . . .
H20 H 0.202405 0.451807 0.220231 0.066 Uiso 1 1 calc R . . . .
C21 C 0.1342(3) 0.5822(3) 0.1652(2) 0.0628(9) Uani 1 1 d . . . . .
C22 C 0.0510(3) 0.6257(3) 0.1234(2) 0.0703(10) Uani 1 1 d . . . . .
C23 C -0.0178(3) 0.5611(3) 0.1064(2) 0.0706(10) Uani 1 1 d . . . . .
H23 H -0.073488 0.588935 0.077476 0.085 Uiso 1 1 calc R . . . .
C24 C -0.0068(2) 0.4547(3) 0.13133(19) 0.0580(8) Uani 1 1 d . . . . .
C25 C 0.0595(2) 0.2054(2) 0.42024(18) 0.0487(7) Uani 1 1 d . . . . .
C26 C -0.0217(2) 0.1665(3) 0.4757(2) 0.0574(8) Uani 1 1 d . . . . .
C27 C -0.0391(3) 0.1955(4) 0.5500(2) 0.0746(11) Uani 1 1 d . . . . .
H27 H -0.092263 0.167646 0.585258 0.089 Uiso 1 1 calc R . . . .
C28 C 0.0213(3) 0.2649(4) 0.5720(2) 0.0870(13) Uani 1 1 d . . . . .
C29 C 0.1017(3) 0.3039(4) 0.5192(3) 0.0818(12) Uani 1 1 d . . . . .
C30 C 0.1213(3) 0.2749(3) 0.4462(2) 0.0630(9) Uani 1 1 d . . . . .
H30 H 0.176668 0.301538 0.412666 0.076 Uiso 1 1 calc R . . . .
F1 F 0.43814(19) 0.28492(18) 0.52786(14) 0.0796(6) Uani 1 1 d . . . . .
F2 F 0.4573(2) 0.5838(2) 0.14824(19) 0.1035(9) Uani 1 1 d . . . . .
F3 F 0.2059(2) 0.64143(18) 0.18252(17) 0.0923(8) Uani 1 1 d . . . . .
F4 F 0.1627(3) 0.3720(3) 0.53916(19) 0.1261(12) Uani 1 1 d . . . . .
N1 N 0.4586(2) 0.0933(2) 0.31529(16) 0.0551(6) Uani 1 1 d . . . . .
H1A H 0.490923 0.046169 0.288915 0.066 Uiso 1 1 calc R . . . .
N2 N 0.4704(2) 0.2177(2) 0.17030(17) 0.0582(7) Uani 1 1 d . . . . .
H2 H 0.506664 0.159842 0.162783 0.070 Uiso 1 1 calc R . . . .
N3 N 0.0905(2) 0.3051(2) 0.20062(15) 0.0525(6) Uani 1 1 d . . . . .
H3 H 0.039385 0.267877 0.198503 0.063 Uiso 1 1 calc R . . . .
N4 N 0.07982(19) 0.1782(2) 0.34789(14) 0.0500(6) Uani 1 1 d . . . . .
H4A H 0.031692 0.151529 0.328151 0.060 Uiso 1 1 calc R . . . .
N5 N 0.6156(3) 0.1644(3) 0.59211(19) 0.0676(8) Uani 1 1 d . . . . .
N6 N 0.6464(2) -0.0314(2) 0.3726(2) 0.0603(7) Uani 1 1 d . . . . .
N7 N 0.6567(3) 0.2171(4) 0.0569(3) 0.0934(12) Uani 1 1 d . . . . .
N8 N 0.6296(3) 0.5934(4) 0.0267(2) 0.0923(13) Uani 1 1 d . . . . .
N9 N 0.0338(4) 0.7379(3) 0.0974(3) 0.0955(13) Uani 1 1 d . . . . .
N10 N -0.0823(2) 0.3922(3) 0.1085(2) 0.0735(9) Uani 1 1 d . . . . .
N11 N -0.0868(2) 0.0900(2) 0.4577(2) 0.0652(8) Uani 1 1 d . . . . .
N12 N -0.0031(4) 0.2980(6) 0.6501(3) 0.1259(19) Uani 1 1 d . . . . .
O1 O 0.5663(3) 0.2247(4) 0.6328(2) 0.1237(15) Uani 1 1 d . . . . .
O2 O 0.6985(3) 0.1187(3) 0.6091(2) 0.1026(11) Uani 1 1 d . . . . .
O3 O 0.7118(2) -0.0896(2) 0.40697(18) 0.0796(8) Uani 1 1 d . . . . .
O4 O 0.6284(3) -0.0400(3) 0.3063(2) 0.1035(12) Uani 1 1 d . . . . .
O5 O 0.6375(3) 0.1319(3) 0.0926(3) 0.1307(16) Uani 1 1 d . . . . .
O6 O 0.7214(3) 0.2267(4) -0.0001(3) 0.1476(18) Uani 1 1 d . . . . .
O7 O 0.7131(3) 0.5878(4) -0.0133(2) 0.1315(16) Uani 1 1 d . . . . .
O8 O 0.5761(4) 0.6754(3) 0.0322(2) 0.1129(13) Uani 1 1 d . . . . .
O9 O 0.0942(4) 0.7963(3) 0.1116(3) 0.1142(13) Uani 1 1 d . . . . .
O10 O -0.0416(4) 0.7662(4) 0.0604(4) 0.182(3) Uani 1 1 d . . . . .
O11 O -0.1277(3) 0.4262(3) 0.0506(2) 0.1130(12) Uani 1 1 d . . . . .
O12 O -0.0996(3) 0.3091(3) 0.1482(2) 0.1010(11) Uani 1 1 d . . . . .
O13 O -0.0993(2) 0.0866(3) 0.38942(19) 0.0909(9) Uani 1 1 d . . . . .
O14 O -0.1265(2) 0.0312(2) 0.51203(19) 0.0874(9) Uani 1 1 d . . . . .
O15 O -0.0598(5) 0.2467(5) 0.6965(3) 0.174(2) Uani 1 1 d . . . . .
O16 O 0.0290(5) 0.3762(7) 0.6637(4) 0.208(4) Uani 1 1 d . . . . .
S1A S 0.3480(2) 0.51856(18) 0.34377(15) 0.0847(6) Uani 0.5 1 d . U P A 1
C31A C 0.2431(6) 0.5861(6) 0.3849(6) 0.154(3) Uani 0.5 1 d . . P A 1
H31A H 0.204437 0.625911 0.344583 0.232 Uiso 0.5 1 calc R . P A 1
H31B H 0.266094 0.632563 0.416884 0.232 Uiso 0.5 1 calc R . P A 1
H31C H 0.198567 0.538380 0.416874 0.232 Uiso 0.5 1 calc R . P A 1
C32A C 0.4373(7) 0.5125(6) 0.3998(6) 0.173(3) Uani 0.5 1 d . U P A 1
H32A H 0.406620 0.508871 0.453142 0.260 Uiso 0.5 1 calc R . P A 1
H32B H 0.475339 0.573591 0.386894 0.260 Uiso 0.5 1 calc R . P A 1
H32C H 0.484652 0.451191 0.393690 0.260 Uiso 0.5 1 calc R . P A 1
S1B S 0.3267(2) 0.47442(19) 0.40154(16) 0.0866(6) Uani 0.5 1 d . U P A 2
C31B C 0.2431(6) 0.5861(6) 0.3849(6) 0.154(3) Uani 0.5 1 d . . P A 2
H31D H 0.250561 0.612932 0.330212 0.232 Uiso 0.5 1 calc R . P A 2
H31E H 0.260224 0.637614 0.415159 0.232 Uiso 0.5 1 calc R . P A 2
H31F H 0.171747 0.569930 0.400136 0.232 Uiso 0.5 1 calc R . P A 2
C32B C 0.4373(7) 0.5125(6) 0.3998(6) 0.173(3) Uani 0.5 1 d . U P A 2
H32D H 0.485135 0.455271 0.419301 0.260 Uiso 0.5 1 calc R . P A 2
H32E H 0.433849 0.567393 0.432142 0.260 Uiso 0.5 1 calc R . P A 2
H32F H 0.461696 0.538358 0.346909 0.260 Uiso 0.5 1 calc R . P A 2
O17 O 0.3173(2) 0.4091(2) 0.33748(19) 0.0862(8) Uani 1 1 d . . . . .
S2A S 0.6587(3) 0.6673(3) 0.2198(2) 0.1146(9) Uani 0.5 1 d . U P B 1
C33A C 0.6953(8) 0.7814(6) 0.1568(5) 0.155(3) Uani 0.5 1 d . . P B 1
H33A H 0.770336 0.776639 0.144852 0.232 Uiso 0.5 1 calc R . P B 1
H33B H 0.673229 0.842123 0.182444 0.232 Uiso 0.5 1 calc R . P B 1
H33C H 0.661999 0.786895 0.109129 0.232 Uiso 0.5 1 calc R . P B 1
C34A C 0.6979(8) 0.6855(7) 0.3021(5) 0.164(3) Uani 0.5 1 d . U P B 1
H34A H 0.682612 0.627340 0.341055 0.246 Uiso 0.5 1 calc R . P B 1
H34B H 0.662077 0.748600 0.318627 0.246 Uiso 0.5 1 calc R . P B 1
H34C H 0.772442 0.691539 0.295480 0.246 Uiso 0.5 1 calc R . P B 1
S2B S 0.7511(2) 0.6798(2) 0.21190(17) 0.0974(7) Uani 0.5 1 d . U P B 2
C33B C 0.6953(8) 0.7814(6) 0.1568(5) 0.155(3) Uani 0.5 1 d . . P B 2
H33D H 0.740949 0.798547 0.109984 0.232 Uiso 0.5 1 calc R . P B 2
H33E H 0.683302 0.840351 0.185580 0.232 Uiso 0.5 1 calc R . P B 2
H33F H 0.629368 0.763993 0.142966 0.232 Uiso 0.5 1 calc R . P B 2
C34B C 0.6979(8) 0.6855(7) 0.3021(5) 0.164(3) Uani 0.5 1 d . U P B 2
H34D H 0.622861 0.697930 0.302226 0.246 Uiso 0.5 1 calc R . P B 2
H34E H 0.724602 0.741484 0.322813 0.246 Uiso 0.5 1 calc R . P B 2
H34F H 0.715283 0.620553 0.333963 0.246 Uiso 0.5 1 calc R . P B 2
O18 O 0.7260(4) 0.5777(3) 0.1862(3) 0.1280(14) Uani 1 1 d . . . . .
S3A S -0.0108(4) 0.0162(3) 0.1881(2) 0.1296(13) Uani 0.5 1 d . . P C 1
C35A C -0.0627(8) 0.0538(6) 0.0973(4) 0.165(3) Uani 0.5 1 d . . P C 1
H35A H -0.082820 0.127708 0.091035 0.247 Uiso 0.5 1 calc R . P C 1
H35B H -0.123335 0.016756 0.095540 0.247 Uiso 0.5 1 calc R . P C 1
H35C H -0.010420 0.037544 0.055670 0.247 Uiso 0.5 1 calc R . P C 1
C36A C -0.0992(7) -0.0532(6) 0.2367(5) 0.164(3) Uani 0.5 1 d . . P C 1
H36A H -0.101031 -0.047000 0.291493 0.246 Uiso 0.5 1 calc R . P C 1
H36B H -0.082468 -0.125161 0.228907 0.246 Uiso 0.5 1 calc R . P C 1
H36C H -0.166649 -0.028936 0.218703 0.246 Uiso 0.5 1 calc R . P C 1
S3B S -0.09736(15) 0.07316(16) 0.20045(13) 0.0663(5) Uani 0.5 1 d . . P C 2
C35B C -0.0627(8) 0.0538(6) 0.0973(4) 0.165(3) Uani 0.5 1 d . . P C 2
H35D H -0.074503 0.119204 0.064408 0.247 Uiso 0.5 1 calc R . P C 2
H35E H -0.105726 0.003952 0.083639 0.247 Uiso 0.5 1 calc R . P C 2
H35F H 0.010070 0.028256 0.089834 0.247 Uiso 0.5 1 calc R . P C 2
C36B C -0.0992(7) -0.0532(6) 0.2367(5) 0.164(3) Uani 0.5 1 d . . P C 2
H36D H -0.030668 -0.088683 0.226325 0.246 Uiso 0.5 1 calc R . P C 2
H36E H -0.149840 -0.084148 0.212344 0.246 Uiso 0.5 1 calc R . P C 2
H36F H -0.117972 -0.059429 0.292297 0.246 Uiso 0.5 1 calc R . P C 2
O19 O 0.0036(3) 0.1091(3) 0.22145(18) 0.0929(10) Uani 1 1 d . . . . .
S4A S 0.6381(7) 0.0362(6) 0.8359(5) 0.1389(15) Uani 0.3 1 d . U P D 1
C38B C 0.6574(11) -0.0265(11) 0.9361(7) 0.160(3) Uani 0.7 1 d . U P D 2
H38A H 0.708250 -0.066789 0.905021 0.239 Uiso 0.7 1 calc R . P D 2
H38B H 0.610747 -0.072123 0.968010 0.239 Uiso 0.7 1 calc R . P D 2
H38C H 0.692943 0.009048 0.969220 0.239 Uiso 0.7 1 calc R . P D 2
S4B S 0.58654(19) 0.06325(15) 0.87594(13) 0.0970(6) Uani 0.7 1 d . U P D 2
O20 O 0.5324(3) 0.0079(3) 0.8229(2) 0.0965(10) Uani 1 1 d . . . . .
S5A S 0.7428(5) 0.3101(6) 0.3799(4) 0.1119(18) Uani 0.3 1 d . . P E 1
C39A C 0.6907(6) 0.3193(7) 0.2962(4) 0.145(3) Uani 0.5 1 d . . P E 1
H39A H 0.615806 0.317126 0.306244 0.218 Uiso 0.5 1 calc R . P E 1
H39B H 0.719771 0.262072 0.268667 0.218 Uiso 0.5 1 calc R . P E 1
H39C H 0.706013 0.384180 0.264956 0.218 Uiso 0.5 1 calc R . P E 1
C40A C 0.8527(4) 0.3988(5) 0.3411(4) 0.1137(18) Uani 0.5 1 d . . P E 1
H40A H 0.827573 0.452718 0.301905 0.171 Uiso 0.5 1 calc R . P E 1
H40B H 0.911970 0.358054 0.318483 0.171 Uiso 0.5 1 calc R . P E 1
H40C H 0.873553 0.430000 0.383507 0.171 Uiso 0.5 1 calc R . P E 1
O21A O 0.6651(11) 0.3683(17) 0.4314(13) 0.137(6) Uani 0.3 1 d . . P E 1
S5B S 0.72399(17) 0.3826(2) 0.37561(13) 0.0949(6) Uani 0.7 1 d . . P F 2
C39B C 0.6907(6) 0.3193(7) 0.2962(4) 0.145(3) Uani 0.5 1 d . . P F 2
H39D H 0.731388 0.253000 0.295683 0.218 Uiso 0.5 1 calc R . P F 2
H39E H 0.705824 0.362619 0.247361 0.218 Uiso 0.5 1 calc R . P F 2
H39F H 0.617100 0.308748 0.303434 0.218 Uiso 0.5 1 calc R . P F 2
C40B C 0.8527(4) 0.3988(5) 0.3411(4) 0.1137(18) Uani 0.5 1 d . . P F 2
H40D H 0.889275 0.416998 0.382115 0.171 Uiso 0.5 1 calc R . P F 2
H40E H 0.854976 0.453622 0.297658 0.171 Uiso 0.5 1 calc R . P F 2
H40F H 0.885727 0.334781 0.324282 0.171 Uiso 0.5 1 calc R . P F 2
O21B O 0.7277(7) 0.3020(6) 0.4464(4) 0.133(2) Uani 0.7 1 d . . P F 2
C38A C 0.715(3) -0.015(3) 0.8960(17) 0.160(3) Uani 0.3 1 d . U P D 1
H38D H 0.681664 -0.011491 0.948124 0.239 Uiso 0.3 1 calc R . P D 1
H38E H 0.777116 0.022548 0.888831 0.239 Uiso 0.3 1 calc R . P D 1
H38F H 0.734028 -0.086211 0.888289 0.239 Uiso 0.3 1 calc R . P D 1
C37 C 0.6609(7) 0.1458(6) 0.8188(5) 0.1504(17) Uani 1 1 d . U . . .
H37A H 0.653524 0.170174 0.764480 0.226 Uiso 0.3 1 calc R . P D 1
H37B H 0.731583 0.151983 0.829762 0.226 Uiso 0.3 1 calc R . P D 1
H37C H 0.612523 0.187197 0.850873 0.226 Uiso 0.3 1 calc R . P D 1
H37D H 0.696834 0.182862 0.850625 0.226 Uiso 0.7 1 calc R . P D 2
H37E H 0.617368 0.194778 0.786563 0.226 Uiso 0.7 1 calc R . P D 2
H37F H 0.711586 0.107662 0.786004 0.226 Uiso 0.7 1 calc R . P D 2

loop_
_atom_site_aniso_label
_atom_site_aniso_U_11
_atom_site_aniso_U_22
_atom_site_aniso_U_33
_atom_site_aniso_U_23
_atom_site_aniso_U_13
_atom_site_aniso_U_12
C1 0.0470(15) 0.0527(17) 0.0453(15) -0.0013(13) -0.0032(12) -0.0048(13)
C2 0.0476(15) 0.0454(16) 0.0501(16) -0.0099(13) -0.0066(12) -0.0026(12)
C3 0.0444(15) 0.0526(17) 0.0491(16) -0.0130(13) 0.0010(12) -0.0096(12)
C4 0.0487(16) 0.0509(17) 0.0458(16) -0.0013(13) -0.0018(12) -0.0101(13)
C5 0.0440(14) 0.0452(15) 0.0452(15) -0.0043(12) -0.0074(12) -0.0068(11)
C6 0.0407(14) 0.0476(16) 0.0452(15) -0.0069(12) -0.0003(11) -0.0087(11)
C7 0.0424(14) 0.0433(15) 0.0558(17) -0.0043(13) -0.0034(12) -0.0077(12)
C8 0.0400(14) 0.0403(15) 0.0627(19) -0.0022(13) -0.0019(13) -0.0056(11)
C9 0.0432(15) 0.0461(16) 0.0636(19) 0.0023(14) -0.0065(13) -0.0068(12)
C10 0.0500(16) 0.0502(17) 0.0592(18) -0.0033(14) -0.0093(14) -0.0090(13)
C11 0.0559(17) 0.0433(16) 0.066(2) -0.0116(14) -0.0027(15) -0.0018(13)
C12 0.0471(16) 0.0447(16) 0.0633(19) -0.0067(14) -0.0085(14) 0.0007(12)
C13 0.0433(15) 0.074(2) 0.0464(16) -0.0078(15) -0.0016(12) -0.0138(15)
C14 0.0430(16) 0.099(3) 0.0570(19) -0.0172(18) 0.0003(14) -0.0174(17)
C15 0.0504(19) 0.126(4) 0.0499(19) -0.002(2) -0.0040(15) -0.039(2)
C16 0.059(2) 0.093(3) 0.057(2) 0.0130(19) -0.0191(16) -0.034(2)
C17 0.059(2) 0.076(3) 0.070(2) -0.0052(19) -0.0147(17) -0.0198(18)
C18 0.0519(18) 0.074(2) 0.061(2) -0.0105(17) 0.0009(15) -0.0195(16)
C19 0.0446(15) 0.0590(18) 0.0407(15) -0.0002(13) 0.0007(12) 0.0006(13)
C20 0.0512(17) 0.0532(18) 0.0587(19) -0.0039(14) -0.0038(14) -0.0023(14)
C21 0.062(2) 0.058(2) 0.065(2) -0.0090(16) 0.0106(16) -0.0046(16)
C22 0.068(2) 0.060(2) 0.071(2) 0.0077(18) 0.0135(18) 0.0105(18)
C23 0.062(2) 0.079(3) 0.060(2) 0.0065(18) -0.0001(16) 0.0167(19)
C24 0.0479(17) 0.073(2) 0.0487(17) 0.0004(15) -0.0027(13) 0.0021(15)
C25 0.0428(15) 0.0534(17) 0.0467(16) 0.0014(13) -0.0037(12) -0.0010(12)
C26 0.0463(16) 0.065(2) 0.0561(19) 0.0009(15) 0.0017(13) -0.0008(14)
C27 0.058(2) 0.100(3) 0.059(2) -0.004(2) 0.0094(17) 0.002(2)
C28 0.070(2) 0.135(4) 0.058(2) -0.034(2) 0.0022(19) -0.001(3)
C29 0.074(2) 0.108(3) 0.070(2) -0.037(2) 0.001(2) -0.016(2)
C30 0.0585(19) 0.074(2) 0.058(2) -0.0140(17) 0.0018(15) -0.0130(16)
F1 0.0863(15) 0.0725(14) 0.0852(15) -0.0352(12) -0.0250(12) 0.0207(11)
F2 0.0946(18) 0.0687(16) 0.145(3) -0.0048(16) 0.0009(17) -0.0207(13)
F3 0.0895(16) 0.0603(13) 0.127(2) -0.0108(13) -0.0004(15) -0.0207(12)
F4 0.117(2) 0.179(3) 0.106(2) -0.083(2) 0.0091(17) -0.057(2)
N1 0.0474(14) 0.0589(16) 0.0601(16) -0.0170(13) -0.0074(12) 0.0056(11)
N2 0.0470(14) 0.0591(16) 0.0662(17) -0.0100(13) 0.0085(12) -0.0066(12)
N3 0.0464(13) 0.0545(15) 0.0564(15) 0.0041(12) -0.0117(11) -0.0116(11)
N4 0.0434(13) 0.0606(15) 0.0460(14) -0.0034(11) -0.0019(10) -0.0128(11)
N5 0.0704(19) 0.0682(19) 0.0661(19) -0.0124(15) -0.0147(15) -0.0024(15)
N6 0.0474(14) 0.0564(16) 0.078(2) -0.0162(14) -0.0071(13) 0.0028(12)
N7 0.063(2) 0.122(3) 0.097(3) -0.041(3) 0.0278(19) -0.017(2)
N8 0.083(3) 0.119(3) 0.075(2) 0.038(2) -0.038(2) -0.046(2)
N9 0.087(3) 0.070(2) 0.111(3) 0.019(2) 0.019(2) 0.013(2)
N10 0.0508(16) 0.100(3) 0.070(2) -0.0098(19) -0.0179(15) 0.0053(16)
N11 0.0446(14) 0.0714(19) 0.074(2) 0.0008(16) 0.0090(13) -0.0084(13)
N12 0.099(3) 0.202(6) 0.083(3) -0.068(4) 0.013(3) -0.001(4)
O1 0.131(3) 0.147(3) 0.103(3) -0.064(2) -0.053(2) 0.053(3)
O2 0.086(2) 0.131(3) 0.098(2) -0.037(2) -0.0442(18) 0.0276(19)
O3 0.0695(16) 0.0679(16) 0.100(2) -0.0167(14) -0.0174(14) 0.0210(13)
O4 0.095(2) 0.121(3) 0.100(2) -0.060(2) -0.0351(18) 0.0527(19)
O5 0.100(3) 0.100(3) 0.178(4) -0.037(3) 0.066(3) -0.003(2)
O6 0.118(3) 0.181(4) 0.139(3) -0.063(3) 0.078(3) -0.032(3)
O7 0.096(2) 0.167(4) 0.114(3) 0.069(3) -0.008(2) -0.053(2)
O8 0.126(3) 0.103(3) 0.114(3) 0.030(2) -0.049(2) -0.053(2)
O9 0.132(3) 0.0613(19) 0.135(3) 0.0003(19) 0.026(3) 0.001(2)
O10 0.135(4) 0.101(3) 0.285(7) 0.083(4) -0.055(4) 0.004(3)
O11 0.085(2) 0.165(4) 0.091(2) -0.004(2) -0.0428(19) -0.005(2)
O12 0.082(2) 0.099(2) 0.128(3) 0.003(2) -0.0441(19) -0.0253(18)
O13 0.0812(19) 0.119(2) 0.080(2) -0.0180(17) 0.0076(15) -0.0502(17)
O14 0.0606(15) 0.088(2) 0.101(2) 0.0190(16) 0.0157(14) -0.0159(14)
O15 0.200(5) 0.237(6) 0.072(3) -0.032(3) 0.040(3) 0.010(5)
O16 0.164(5) 0.340(9) 0.159(5) -0.173(6) 0.049(4) -0.091(6)
S1A 0.1192(18) 0.0640(12) 0.0726(14) -0.0092(11) -0.0101(12) -0.0149(12)
C31A 0.133(5) 0.130(5) 0.216(8) -0.083(5) -0.056(5) 0.034(4)
C32A 0.152(5) 0.121(5) 0.268(7) -0.051(5) -0.083(5) -0.009(4)
S1B 0.1049(17) 0.0696(13) 0.0902(16) -0.0133(12) -0.0216(13) -0.0137(12)
C31B 0.133(5) 0.130(5) 0.216(8) -0.083(5) -0.056(5) 0.034(4)
C32B 0.152(5) 0.121(5) 0.268(7) -0.051(5) -0.083(5) -0.009(4)
O17 0.097(2) 0.0724(18) 0.096(2) -0.0287(15) -0.0157(17) -0.0097(15)
S2A 0.099(2) 0.117(2) 0.139(2) -0.0316(18) -0.0264(17) -0.0264(16)
C33A 0.206(8) 0.118(5) 0.153(6) -0.038(5) -0.044(6) -0.020(5)
C34A 0.212(6) 0.146(5) 0.136(5) -0.051(4) -0.006(5) 0.011(5)
S2B 0.0789(15) 0.115(2) 0.1054(18) -0.0413(15) -0.0108(13) -0.0041(13)
C33B 0.206(8) 0.118(5) 0.153(6) -0.038(5) -0.044(6) -0.020(5)
C34B 0.212(6) 0.146(5) 0.136(5) -0.051(4) -0.006(5) 0.011(5)
O18 0.171(4) 0.102(3) 0.121(3) -0.052(2) -0.033(3) 0.011(3)
S3A 0.201(4) 0.092(2) 0.103(2) -0.0069(16) -0.033(2) -0.035(2)
C35A 0.279(11) 0.128(5) 0.104(5) -0.034(4) -0.072(6) -0.021(6)
C36A 0.176(7) 0.143(6) 0.187(8) -0.053(5) 0.028(6) -0.085(6)
S3B 0.0558(10) 0.0629(11) 0.0876(13) -0.0293(9) -0.0121(9) -0.0081(8)
C35B 0.279(11) 0.128(5) 0.104(5) -0.034(4) -0.072(6) -0.021(6)
C36B 0.176(7) 0.143(6) 0.187(8) -0.053(5) 0.028(6) -0.085(6)
O19 0.118(2) 0.092(2) 0.0794(19) -0.0100(16) -0.0173(17) -0.0500(19)
S4A 0.162(3) 0.133(3) 0.135(3) -0.031(3) -0.040(3) -0.030(3)
C38B 0.189(7) 0.163(6) 0.137(6) -0.017(5) -0.060(5) -0.020(6)
S4B 0.1249(16) 0.0827(11) 0.0935(13) -0.0454(9) -0.0154(11) -0.0058(10)
O20 0.095(2) 0.086(2) 0.120(3) -0.0463(19) -0.0161(19) -0.0112(17)
S5A 0.121(4) 0.084(3) 0.130(5) -0.009(3) 0.002(3) -0.022(3)
C39A 0.140(6) 0.193(7) 0.112(5) -0.010(5) -0.012(4) -0.070(5)
C40A 0.081(3) 0.128(5) 0.129(5) -0.002(4) -0.002(3) -0.019(3)
O21A 0.077(8) 0.164(15) 0.177(16) -0.087(13) 0.018(10) 0.011(9)
S5B 0.0862(13) 0.1007(16) 0.0927(13) -0.0022(12) 0.0130(10) -0.0211(11)
C39B 0.140(6) 0.193(7) 0.112(5) -0.010(5) -0.012(4) -0.070(5)
C40B 0.081(3) 0.128(5) 0.129(5) -0.002(4) -0.002(3) -0.019(3)
O21B 0.168(7) 0.145(6) 0.080(4) 0.015(4) 0.013(4) -0.063(5)
C38A 0.189(7) 0.163(6) 0.137(6) -0.017(5) -0.060(5) -0.020(6)
C37 0.172(4) 0.148(3) 0.140(3) -0.018(3) -0.031(3) -0.039(3)

loop_
_atom_type_symbol
_atom_type_description
_atom_type_scat_dispersion_real
_atom_type_scat_dispersion_imag
_atom_type_scat_source
C C 0.0033 0.0016 'International Tables Vol C Tables 4.2.6.8 and 6.1.1.4'
H H 0.0000 0.0000 'International Tables Vol C Tables 4.2.6.8 and 6.1.1.4'
F F 0.0171 0.0103 'International Tables Vol C Tables 4.2.6.8 and 6.1.1.4'
N N 0.0061 0.0033 'International Tables Vol C Tables 4.2.6.8 and 6.1.1.4'
O O 0.0106 0.0060 'International Tables Vol C Tables 4.2.6.8 and 6.1.1.4'
S S 0.1246 0.1234 'International Tables Vol C Tables 4.2.6.8 and 6.1.1.4'

loop_
_geom_angle_atom_site_label_1
_geom_angle_atom_site_label_2
_geom_angle_atom_site_label_3
_geom_angle
C2 C1 H1 119.4
C6 C1 H1 119.4
C6 C1 C2 121.2(3)
C32Aa S1Aa C31A 106.6(5)
S1Aa C31Aa H31A 109.5
H31Aa C31Aa H31B 109.5
S1Aa C31Aa H31B 109.5
C1 C2 C3 119.3(3)
S1Aa C31Aa H31C 109.5
C1 C2 N1 121.2(3)
H31Aa C31Aa H31C 109.5
C3 C2 N1 119.4(3)
H31Ba C31Aa H31C 109.5
S1Aa C32Aa H32A 109.5
S1Aa C32Aa H32B 109.5
C2 C3 N2 119.2(3)
C4 C3 C2 119.3(3)
C4 C3 N2 121.3(3)
C3 C4 H4 119.5
C3 C4 C5 121.0(3)
C5 C4 H4 119.5
C4 C5 N3 120.6(3)
H32Aa C32Aa H32B 109.5
H32Ba C32Aa H32C 109.5
S1Aa C32Aa H32C 109.5
C6 C5 C4 119.1(3)
H32Aa C32Aa H32C 109.5
C6 C5 N3 120.1(3)
C32Bb S1Bb C31B 105.5(4)
S1Bb C31Bb H31D 109.5
S1Bb C31Bb H31E 109.5
C1 C6 C5 120.0(3)
C1 C6 N4 119.0(3)
C5 C6 N4 121.0(3)
H31Db C31Bb H31E 109.5
H31Db C31Bb H31F 109.5
H31Eb C31Bb H31F 109.5
S1Bb C31Bb H31F 109.5
C12 C7 C8 115.9(3)
N1 C7 C8 124.0(3)
N1 C7 C12 120.0(3)
C7 C8 N6 122.0(3)
C9 C8 C7 121.6(3)
S1Bb C32Bb H32D 109.5
S1Bb C32Bb H32E 109.5
C9 C8 N6 116.4(3)
H32Db C32Bb H32E 109.5
H32Db C32Bb H32F 109.5
H32Eb C32Bb H32F 109.5
S1Bb C32Bb H32F 109.5
C8 C9 H9 119.4
C8 C9 C10 121.3(3)
C10 C9 H9 119.4
C9 C10 C11 117.6(3)
C34Aa S2Aa C33A 102.2(4)
S2Aa C33Aa H33A 109.5
S2Aa C33Aa H33B 109.5
C9 C10 N5 119.2(3)
C11 C10 N5 123.1(3)
H33Aa C33Aa H33B 109.5
H33Aa C33Aa H33C 109.5
S2Aa C33Aa H33C 109.5
C12 C11 C10 122.0(3)
F1 C11 C10 120.2(3)
F1 C11 C12 117.8(3)
H33Ba C33Aa H33C 109.5
S2Aa C34Aa H34A 109.5
H34Aa C34Aa H34B 109.5
C7 C12 H12 119.2
C11 C12 C7 121.5(3)
C11 C12 H12 119.2
S2Aa C34Aa H34B 109.5
H34Aa C34Aa H34C 109.5
H34Ba C34Aa H34C 109.5
C18 C13 C14 116.0(3)
N2 C13 C14 123.1(3)
N2 C13 C18 121.0(3)
C13 C14 N7 121.8(4)
S2Aa C34Aa H34C 109.5
C15 C14 C13 121.1(4)
C15 C14 N7 117.0(4)
C14 C15 H15 119.4
C34Bb S2Bb C33B 106.4(5)
S2Bb C33Bb H33D 109.5
S2Bb C33Bb H33E 109.5
C16 C15 C14 121.2(3)
C16 C15 H15 119.4
H33Db C33Bb H33E 109.5
S2Bb C33Bb H33F 109.5
H33Eb C33Bb H33F 109.5
H33Db C33Bb H33F 109.5
C15 C16 C17 118.4(3)
C15 C16 N8 118.3(4)
C17 C16 N8 123.3(5)
C18 C17 C16 121.6(4)
S2Bb C34Bb H34D 109.5
S2Bb C34Bb H34E 109.5
F2 C17 C16 121.0(4)
F2 C17 C18 117.4(4)
C13 C18 H18 119.2
H34Db C34Bb H34E 109.5
S2Bb C34Bb H34F 109.5
H34Eb C34Bb H34F 109.5
C17 C18 C13 121.7(3)
H34Db C34Bb H34F 109.5
C17 C18 H18 119.2
C36Aa S3Aa C35A 102.4(5)
S3Aa C35Aa H35A 109.5
H35Aa C35Aa H35B 109.5
C20 C19 C24 115.6(3)
N3 C19 C20 121.4(3)
N3 C19 C24 123.0(3)
C19 C20 H20 119.1
S3Aa C35Aa H35B 109.5
H35Aa C35Aa H35C 109.5
C21 C20 C19 121.8(3)
S3Aa C35Aa H35C 109.5
C21 C20 H20 119.1
H35Ba C35Aa H35C 109.5
S3Aa C36Aa H36A 109.5
H36Aa C36Aa H36B 109.5
C20 C21 C22 121.7(4)
F3 C21 C20 117.2(3)
F3 C21 C22 121.2(3)
C21 C22 N9 122.8(4)
C23 C22 C21 118.3(3)
S3Aa C36Aa H36B 109.5
H36Aa C36Aa H36C 109.5
H36Ba C36Aa H36C 109.5
C23 C22 N9 118.9(4)
S3Aa C36Aa H36C 109.5
C36Bb S3Bb C35B 97.0(4)
S3Bb C35Bb H35D 109.5
H35Db C35Bb H35E 109.5
C22 C23 H23 119.3
C22 C23 C24 121.3(3)
C24 C23 H23 119.3
C19 C24 N10 121.6(3)
C23 C24 C19 121.3(3)
C23 C24 N10 117.1(3)
C30 C25 C26 115.7(3)
N4 C25 C26 123.9(3)
N4 C25 C30 120.4(3)
C25 C26 N11 121.0(3)
C27 C26 C25 122.1(3)
C27 C26 N11 116.8(3)
C26 C27 H27 119.9
C28 C27 C26 120.2(4)
C28 C27 H27 119.9
C27 C28 C29 119.0(4)
C27 C28 N12 118.6(5)
C29 C28 N12 122.4(5)
C30 C29 C28 121.7(4)
F4 C29 C28 120.5(4)
F4 C29 C30 117.9(4)
C25 C30 H30 119.3
C29 C30 C25 121.3(3)
C29 C30 H30 119.3
C2 N1 H1A 118.2
C7 N1 C2 123.7(3)
C7 N1 H1A 118.2
C3 N2 H2 117.7
C13 N2 C3 124.6(3)
C13 N2 H2 117.7
C5 N3 H3 118.0
C19 N3 C5 124.0(2)
C19 N3 H3 118.0
C6 N4 H4A 118.7
C25 N4 C6 122.6(2)
C25 N4 H4A 118.7
O1 N5 C10 119.1(3)
O2 N5 C10 119.1(3)
O2 N5 O1 121.8(3)
O3 N6 C8 119.2(3)
O3 N6 O4 122.3(3)
O4 N6 C8 118.5(3)
O5 N7 C14 119.7(3)
O6 N7 C14 117.7(5)
O6 N7 O5 122.6(5)
O7 N8 C16 118.5(5)
O7 N8 O8 122.8(4)
O8 N8 C16 118.6(4)
O9 N9 C22 119.9(5)
O9 N9 O10 123.6(5)
O10 N9 C22 116.4(5)
O11 N10 C24 118.0(4)
O11 N10 O12 122.8(4)
O12 N10 C24 119.2(3)
O13 N11 C26 118.7(3)
O13 N11 O14 122.9(3)
O14 N11 C26 118.3(3)
O15 N12 C28 117.2(6)
O16 N12 C28 119.7(6)
O16 N12 O15 122.9(6)
S3Bb C35Bb H35E 109.5
S3Bb C35Bb H35F 109.5
H35Db C35Bb H35F 109.5
H35Eb C35Bb H35F 109.5
S3Bb C36Bb H36D 109.5
S3Bb C36Bb H36E 109.5
H36Db C36Bb H36E 109.5
S3Bb C36Bb H36F 109.5
H36Db C36Bb H36F 109.5
H36Eb C36Bb H36F 109.5
S4Bb C38Bb H38A 109.5
H38Ab C38Bb H38B 109.5
S4Bb C38Bb H38B 109.5
S4Bb C38Bb H38C 109.5
H38Bb C38Bb H38C 109.5
H38Ab C38Bb H38C 109.5
O21Aa S5Aa C39A 105.3(10)
S5Aa C39Aa H39A 109.5
S5Aa C39Aa H39B 109.5
H39Aa C39Aa H39B 109.5
S5Aa C39Aa H39C 109.5
H39Ba C39Aa H39C 109.5
H39Aa C39Aa H39C 109.5
O21Aa S5Aa C40A 107.7(9)
C39Aa S5Aa C40A 95.7(5)
S5Aa C40Aa H40A 109.5
H40Aa C40Aa H40B 109.5
S5Aa C40Aa H40B 109.5
S5Aa C40Aa H40C 109.5
H40Aa C40Aa H40C 109.5
H40Ba C40Aa H40C 109.5
O21Bb S5Bb C39B 107.5(4)
C40Bb S5Bb C39B 97.4(3)
S5Bb C39Bb H39D 109.5
H39Db C39Bb H39E 109.5
S5Bb C39Bb H39E 109.5
S5Bb C39Bb H39F 109.5
H39Db C39Bb H39F 109.5
H39Eb C39Bb H39F 109.5
O21Bb S5Bb C40B 106.0(5)
S5Bb C40Bb H40D 109.5
S5Bb C40Bb H40E 109.5
H40Db C40Bb H40E 109.5
H40Eb C40Bb H40F 109.5
S5Bb C40Bb H40F 109.5
H40Db C40Bb H40F 109.5
S4Aa C38Aa H38D 109.5
H38Da C38Aa H38E 109.5
S4Aa C38Aa H38E 109.5
S4Aa C38Aa H38F 109.5
H38Ea C38Aa H38F 109.5
H38Da C38Aa H38F 109.5
S4Aa C37 H37A 109.5
S4Aa C37 H37B 109.5
H37Aa C37 H37B 109.5
H37Aa C37 H37C 109.5
H37Ba C37 H37C 109.5
S4Aa C37 H37C 109.5
S4Bb C37 H37D 109.5
S4Bb C37 H37E 109.5
H37Db C37 H37E 109.5
H37Db C37 H37F 109.5
H37Eb C37 H37F 109.5
S4Bb C37 H37F 109.5
O17 S1Aa C31A 108.1(3)
O17 S1Aa C32A 110.8(4)
O17 S1Bb C31B 107.0(3)
O17 S1Bb C32B 113.5(4)
O18 S2Aa C33A 104.5(4)
O18 S2Aa C34A 110.4(4)
O18 S2Bb C33B 110.1(3)
O18 S2Bb C34B 108.5(4)
O19 S3Aa C35A 108.7(3)
O19 S3Aa C36A 114.2(4)
O19 S3Bb C35B 101.7(4)
O19 S3Bb C36B 106.9(4)
O20 S4Bb C38B 109.6(5)
O20 S4Aa C38A 130.2(14)
O20 S4Bb C37 107.0(3)
C37 S4Bb C38B 112.8(6)
C37 S4Aa O20 118.9(7)
C37 S4Aa C38A 105.3(14)

loop_
_geom_bond_atom_site_label_1
_geom_bond_atom_site_label_2
_geom_bond_distance
C1 H1 0.9300
C1 C2 1.381(4)
C1 C6 1.381(4)
S1Aa C31A 1.677(8)
C31Aa H31A 0.9600
C31Aa H31B 0.9600
C31Aa H31C 0.9600
S1Aa C32A 1.569(8)
C32Aa H32A 0.9600
C32Aa H32B 0.9600
C32Aa H32C 0.9600
S1Bb C31B 1.721(7)
C31Bb H31D 0.9600
C31Bb H31E 0.9600
C31Bb H31F 0.9600
S1Bb C32B 1.545(8)
C32Bb H32D 0.9600
C32Bb H32E 0.9600
C32Bb H32F 0.9600
S1Aa O17 1.532(4)
S1Bb O17 1.508(4)
S2Aa C33A 1.783(9)
C33Aa H33A 0.9600
C33Aa H33B 0.9600
C33Aa H33C 0.9600
S2Aa C34A 1.615(9)
C34Aa H34A 0.9600
C34Aa H34B 0.9600
C34Aa H34C 0.9600
S2Bb C33B 1.661(9)
C33Bb H33D 0.9600
C33Bb H33E 0.9600
C33Bb H33F 0.9600
S2Bb C34B 1.642(9)
C34Bb H34D 0.9600
C34Bb H34E 0.9600
C34Bb H34F 0.9600
S2Aa O18 1.519(5)
S2Bb O18 1.529(5)
S3Aa C35A 1.761(8)
C35Aa H35A 0.9600
C35Aa H35B 0.9600
C35Aa H35C 0.9600
S3Aa C36A 1.610(8)
C36Aa H36A 0.9600
C36Aa H36B 0.9600
C36Aa H36C 0.9600
S3Bb C35B 1.838(8)
C35Bb H35D 0.9600
C35Bb H35E 0.9600
C35Bb H35F 0.9600
S3Bb C36B 1.672(9)
C36Bb H36D 0.9600
C36Bb H36E 0.9600
C36Bb H36F 0.9600
S3Bb O19 1.516(3)
S3Aa O19 1.442(4)
C38Bb H38A 0.9600
C38Bb H38B 0.9600
C38Bb H38C 0.9600
C38Bb S4B 1.707(13)
S4Aa O20 1.488(8)
S4Bb O20 1.505(4)
S5Aa C39A 1.644(10)
C39Aa H39A 0.9600
C39Aa H39B 0.9600
C39Aa H39C 0.9600
S5Aa C40A 1.915(8)
C40Aa H40A 0.9600
C40Aa H40B 0.9600
C40Aa H40C 0.9600
S5Aa O21A 1.482(15)
S5Bb C39B 1.804(8)
C39Bb H39D 0.9600
C39Bb H39E 0.9600
C39Bb H39F 0.9600
S5Bb C40B 1.717(6)
C40Bb H40D 0.9600
C40Bb H40E 0.9600
C40Bb H40F 0.9600
S5Bb O21B 1.496(7)
S4Aa C38A 1.54(3)
C38Aa H38D 0.9600
C38Aa H38E 0.9600
C38Aa H38F 0.9600
S4Bb C37 1.656(8)
S4Aa C37 1.462(10)
C2 C3 1.398(4)
C2 N1 1.420(4)
C3 C4 1.385(4)
C3 N2 1.410(4)
C4 H4 0.9300
C4 C5 1.393(4)
C5 C6 1.384(4)
C5 N3 1.417(4)
C6 N4 1.428(4)
C7 C8 1.423(4)
C7 C12 1.401(4)
C7 N1 1.349(4)
C8 C9 1.370(5)
C8 N6 1.446(4)
C9 H9 0.9300
C9 C10 1.373(5)
C10 C11 1.401(5)
C10 N5 1.442(4)
C11 C12 1.355(5)
C11 F1 1.339(4)
C12 H12 0.9300
C13 C14 1.425(4)
C13 C18 1.397(5)
C13 N2 1.351(4)
C14 C15 1.384(6)
C14 N7 1.440(6)
C15 H15 0.9300
C15 C16 1.358(6)
C16 C17 1.396(6)
C16 N8 1.449(5)
C17 C18 1.361(5)
C17 F2 1.335(5)
C18 H18 0.9300
C19 C20 1.397(5)
C19 C24 1.418(4)
C19 N3 1.354(4)
C20 H20 0.9300
C20 C21 1.364(5)
C21 C22 1.382(6)
C21 F3 1.339(4)
C22 C23 1.358(6)
C22 N9 1.462(5)
C23 H23 0.9300
C23 C24 1.384(5)
C24 N10 1.444(5)
C25 C26 1.419(4)
C25 C30 1.406(5)
C25 N4 1.339(4)
C26 C27 1.379(5)
C26 N11 1.446(5)
C27 H27 0.9300
C27 C28 1.363(6)
C28 C29 1.388(6)
C28 N12 1.466(6)
C29 C30 1.358(5)
C29 F4 1.341(5)
C30 H30 0.9300
N1 H1A 0.8600
N2 H2 0.8600
N3 H3 0.8600
N4 H4A 0.8600
N5 O1 1.209(4)
N5 O2 1.208(4)
N6 O3 1.217(4)
N6 O4 1.217(4)
N7 O5 1.221(5)
N7 O6 1.219(5)
N8 O7 1.211(6)
N8 O8 1.216(6)
N9 O9 1.202(6)
N9 O10 1.216(6)
N10 O11 1.219(4)
N10 O12 1.221(5)
N11 O13 1.217(4)
N11 O14 1.225(4)
N12 O15 1.200(7)
N12 O16 1.194(8)
C37 H37A 0.9600
C37 H37B 0.9600
C37 H37C 0.9600
C37 H37D 0.9600
C37 H37E 0.9600
C37 H37F 0.9600
